data_2228489
loop_
_publ_author_name
'He, Guangwen'
'Aitipamula, Srinivasulu'
'Chow, Pui Shan'
'Tan, Reginald B. H.'

_publ_section_title
;
 2-Aminopyridinium 1-phenylcyclopropane-1-carboxylate
;
_journal_coeditor_code NG5075
_journal_issue 12
_journal_name_full 'Acta Crystallographica Section E'
_journal_page_first o3339
_journal_page_last o3340
_journal_paper_doi 10.1107/S1600536810049093
_journal_volume 66
_journal_year 2010
_chemical_formula_iupac 'C5 H7 N2 +, C10 H9 O2 -'
_chemical_formula_moiety 'C5 H7 N2 +, C10 H9 O2 -'
_chemical_formula_sum 'C15 H16 N2 O2'
_chemical_formula_weight 256.30
_chemical_name_systematic
;
2-Aminopyridinium 1-phenylcyclopropane-1-carboxylate
;
_space_group_IT_number 2
_symmetry_cell_setting triclinic
_symmetry_space_group_name_Hall '-P 1'
_symmetry_space_group_name_H-M 'P -1'
_atom_sites_solution_hydrogens geom
_atom_sites_solution_primary direct
_atom_sites_solution_secondary difmap
_cell_angle_alpha 75.56(3)
_cell_angle_beta 87.72(3)
_cell_angle_gamma 72.79(3)
_cell_formula_units_Z 2
_cell_length_a 8.6147(17)
_cell_length_b 9.0555(18)
_cell_length_c 9.2346(18)
_cell_measurement_reflns_used 1840
_cell_measurement_temperature 110(2)
_cell_measurement_theta_max 30.8511
_cell_measurement_theta_min 2.2789
_cell_volume 666.0(3)
_computing_cell_refinement 'CrystalClear (Rigaku, 2008)'
_computing_data_collection 'CrystalClear (Rigaku, 2008)'
_computing_data_reduction 'CrystalClear (Rigaku, 2008)'
_computing_molecular_graphics 'X-SEED (Barbour, 2001)'
_computing_publication_material 'SHELXTL (Sheldrick, 2008) and PLATON (Spek, 2009)'
_computing_structure_refinement 'SHELXL97 (Sheldrick, 2008)'
_computing_structure_solution 'SHELXS97 (Sheldrick, 2008)'
_diffrn_ambient_temperature 110(2)
_diffrn_measured_fraction_theta_full 0.989
_diffrn_measured_fraction_theta_max 0.989
_diffrn_measurement_device_type 'Rigaku Saturn CCD area-detector'
_diffrn_measurement_method \w
_diffrn_radiation_monochromator graphite
_diffrn_radiation_source 'fine-focus sealed tube'
_diffrn_radiation_type MoK\a
_diffrn_radiation_wavelength 0.71073
_diffrn_reflns_av_R_equivalents 0.0168
_diffrn_reflns_av_sigmaI/netI 0.0160
_diffrn_reflns_limit_h_max 11
_diffrn_reflns_limit_h_min -11
_diffrn_reflns_limit_k_max 11
_diffrn_reflns_limit_k_min -11
_diffrn_reflns_limit_l_max 12
_diffrn_reflns_limit_l_min -12
_diffrn_reflns_number 9557
_diffrn_reflns_theta_full 28.28
_diffrn_reflns_theta_max 28.28
_diffrn_reflns_theta_min 2.28
_exptl_absorpt_coefficient_mu 0.086
_exptl_absorpt_correction_T_max 0.9813
_exptl_absorpt_correction_T_min 0.9721
_exptl_absorpt_correction_type multi-scan
_exptl_absorpt_process_details '(Blessing, 1995)'
_exptl_crystal_colour colorless
_exptl_crystal_density_diffrn 1.278
_exptl_crystal_density_method 'not measured'
_exptl_crystal_description block
_exptl_crystal_F_000 272
_exptl_crystal_size_max 0.33
_exptl_crystal_size_mid 0.33
_exptl_crystal_size_min 0.22
_refine_diff_density_max 0.308
_refine_diff_density_min -0.244
_refine_ls_extinction_method none
_refine_ls_goodness_of_fit_ref 1.119
_refine_ls_hydrogen_treatment mixed
_refine_ls_matrix_type full
_refine_ls_number_parameters 184
_refine_ls_number_reflns 3271
_refine_ls_number_restraints 0
_refine_ls_restrained_S_all 1.119
_refine_ls_R_factor_all 0.0540
_refine_ls_R_factor_gt 0.0516
_refine_ls_shift/su_max 0.000
_refine_ls_shift/su_mean 0.000
_refine_ls_structure_factor_coef Fsqd
_refine_ls_weighting_details 'calc w=1/[\s^2^(Fo^2^)+(0.0812P)^2^+0.1565P] where P=(Fo^2^+2Fc^2^)/3'
_refine_ls_weighting_scheme calc
_refine_ls_wR_factor_gt 0.1421
_refine_ls_wR_factor_ref 0.1450
_reflns_number_gt 3103
_reflns_number_total 3271
_reflns_threshold_expression I>2sigma(I)
_cod_data_source_file ng5075.cif
_cod_data_source_block I
_cod_original_cell_volume 666.0(2)
_cod_database_code 2228489
_cod_database_fobs_code 2228489

loop_
_symmetry_equiv_pos_as_xyz
'x, y, z'
'-x, -y, -z'

loop_
_atom_site_type_symbol
_atom_site_label
_atom_site_fract_x
_atom_site_fract_y
_atom_site_fract_z
_atom_site_U_iso_or_equiv
_atom_site_adp_type
_atom_site_calc_flag
_atom_site_refinement_flags
_atom_site_occupancy
_atom_site_disorder_assembly
_atom_site_disorder_group
O O1 0.24208(10) 0.61579(11) 0.84154(10) 0.0282(2) Uani d . 1 . .
N N1 0.14380(12) 0.42572(12) 0.71820(11) 0.0242(2) Uani d . 1 . .
O O2 0.43518(12) 0.64375(12) 0.67744(10) 0.0338(2) Uani d . 1 . .
N N2 0.35609(13) 0.42026(15) 0.55735(13) 0.0309(3) Uani d . 1 . .
C C1 0.22273(14) 0.37913(14) 0.60017(13) 0.0238(2) Uani d . 1 . .
C C6 0.41282(13) 0.76759(14) 0.87938(13) 0.0234(2) Uani d . 1 . .
C C3 0.02113(16) 0.25068(15) 0.57653(14) 0.0290(3) Uani d . 1 . .
H H3 -0.0231 0.1918 0.5263 0.035 Uiso calc R 1 . .
C C9 0.36026(13) 0.66849(14) 0.79228(13) 0.0235(2) Uani d . 1 . .
C C11 0.71088(14) 0.73844(14) 0.88508(13) 0.0246(2) Uani d . 1 . .
H H11 0.7259 0.6408 0.9589 0.029 Uiso calc R 1 . .
C C10 0.55559(14) 0.82560(14) 0.82490(12) 0.0230(2) Uani d . 1 . .
C C12 0.84456(14) 0.79240(15) 0.83861(13) 0.0268(3) Uani d . 1 . .
H H12 0.9499 0.7318 0.8806 0.032 Uiso calc R 1 . .
C C2 0.15868(15) 0.28868(14) 0.52668(13) 0.0257(3) Uani d . 1 . .
H H2 0.2114 0.2548 0.4432 0.031 Uiso calc R 1 . .
C C5 0.00793(15) 0.38539(15) 0.76921(13) 0.0269(3) Uani d . 1 . .
H H5 -0.0431 0.4190 0.8534 0.032 Uiso calc R 1 . .
C C14 0.67030(17) 1.02220(15) 0.66824(15) 0.0319(3) Uani d . 1 . .
H H14 0.6560 1.1190 0.5934 0.038 Uiso calc R 1 . .
C C15 0.53697(15) 0.96742(15) 0.71553(14) 0.0292(3) Uani d . 1 . .
H H15 0.4320 1.0277 0.6725 0.035 Uiso calc R 1 . .
C C4 -0.05647(16) 0.29794(16) 0.70228(14) 0.0304(3) Uani d . 1 . .
H H4 -0.1509 0.2694 0.7390 0.036 Uiso calc R 1 . .
C C7 0.39043(16) 0.72252(17) 1.04712(14) 0.0321(3) Uani d . 1 . .
H H7A 0.3474 0.6310 1.0878 0.038 Uiso calc R 1 . .
H H7B 0.4712 0.7340 1.1135 0.038 Uiso calc R 1 . .
C C13 0.82364(15) 0.93486(15) 0.73082(14) 0.0288(3) Uani d . 1 . .
H H13 0.9145 0.9725 0.6999 0.035 Uiso calc R 1 . .
C C8 0.27730(15) 0.87131(17) 0.95326(15) 0.0332(3) Uani d . 1 . .
H H8A 0.2883 0.9746 0.9617 0.040 Uiso calc R 1 . .
H H8B 0.1645 0.8716 0.9359 0.040 Uiso calc R 1 . .
H H6 0.407(2) 0.393(2) 0.475(2) 0.038(4) Uiso d . 1 . .
H H9 0.389(2) 0.492(2) 0.600(2) 0.041(5) Uiso d . 1 . .
H H1 0.185(2) 0.496(2) 0.762(2) 0.044(5) Uiso d . 1 . .

loop_
_atom_site_aniso_label
_atom_site_aniso_U_11
_atom_site_aniso_U_22
_atom_site_aniso_U_33
_atom_site_aniso_U_12
_atom_site_aniso_U_13
_atom_site_aniso_U_23
O1 0.0256(4) 0.0351(5) 0.0315(5) -0.0151(3) 0.0083(3) -0.0157(4)
N1 0.0263(5) 0.0268(5) 0.0226(5) -0.0103(4) 0.0047(4) -0.0094(4)
O2 0.0381(5) 0.0433(5) 0.0329(5) -0.0232(4) 0.0150(4) -0.0210(4)
N2 0.0292(5) 0.0413(6) 0.0326(6) -0.0188(5) 0.0110(4) -0.0193(5)
C1 0.0240(5) 0.0242(5) 0.0238(5) -0.0080(4) 0.0027(4) -0.0063(4)
C6 0.0212(5) 0.0272(6) 0.0249(5) -0.0082(4) 0.0047(4) -0.0113(4)
C3 0.0351(6) 0.0295(6) 0.0286(6) -0.0172(5) 0.0054(5) -0.0097(5)
C9 0.0213(5) 0.0257(5) 0.0256(5) -0.0078(4) 0.0033(4) -0.0093(4)
C11 0.0257(6) 0.0256(5) 0.0247(5) -0.0100(4) 0.0033(4) -0.0078(4)
C10 0.0238(5) 0.0249(5) 0.0244(5) -0.0094(4) 0.0043(4) -0.0113(4)
C12 0.0242(5) 0.0316(6) 0.0292(6) -0.0113(4) 0.0030(4) -0.0123(5)
C2 0.0302(6) 0.0265(6) 0.0234(5) -0.0111(4) 0.0047(4) -0.0092(4)
C5 0.0292(6) 0.0286(6) 0.0245(5) -0.0105(5) 0.0073(4) -0.0082(4)
C14 0.0403(7) 0.0248(6) 0.0318(6) -0.0137(5) 0.0059(5) -0.0051(5)
C15 0.0287(6) 0.0260(6) 0.0321(6) -0.0074(5) 0.0009(5) -0.0065(5)
C4 0.0323(6) 0.0324(6) 0.0314(6) -0.0169(5) 0.0089(5) -0.0090(5)
C7 0.0325(6) 0.0468(8) 0.0260(6) -0.0199(6) 0.0090(5) -0.0167(5)
C13 0.0326(6) 0.0318(6) 0.0308(6) -0.0182(5) 0.0092(5) -0.0144(5)
C8 0.0276(6) 0.0372(7) 0.0429(7) -0.0110(5) 0.0115(5) -0.0242(6)

loop_
_atom_type_symbol
_atom_type_description
_atom_type_scat_dispersion_real
_atom_type_scat_dispersion_imag
_atom_type_scat_source
C C 0.0033 0.0016 'International Tables Vol C Tables 4.2.6.8 and 6.1.1.4'
H H 0.0000 0.0000 'International Tables Vol C Tables 4.2.6.8 and 6.1.1.4'
N N 0.0061 0.0033 'International Tables Vol C Tables 4.2.6.8 and 6.1.1.4'
O O 0.0106 0.0060 'International Tables Vol C Tables 4.2.6.8 and 6.1.1.4'

loop_
_geom_angle_atom_site_label_1
_geom_angle_atom_site_label_2
_geom_angle_atom_site_label_3
_geom_angle_site_symmetry_1
_geom_angle_site_symmetry_3
_geom_angle
_geom_angle_publ_flag
C1 N1 C5 . . 121.81(10) ?
C1 N1 H1 . . 117.1(11) ?
C5 N1 H1 . . 121.0(11) ?
C1 N2 H6 . . 118.9(11) ?
C1 N2 H9 . . 120.8(11) ?
H6 N2 H9 . . 119.5(15) ?
N2 C1 N1 . . 118.89(11) ?
N2 C1 C2 . . 122.65(11) ?
N1 C1 C2 . . 118.46(11) ?
C10 C6 C9 . . 117.44(9) ?
C10 C6 C7 . . 118.19(10) ?
C9 C6 C7 . . 115.04(10) ?
C10 C6 C8 . . 118.76(10) ?
C9 C6 C8 . . 115.60(10) ?
C7 C6 C8 . . 58.71(9) ?
C2 C3 C4 . . 120.64(11) ?
C2 C3 H3 . . 119.7 ?
C4 C3 H3 . . 119.7 ?
O2 C9 O1 . . 124.47(11) ?
O2 C9 C6 . . 118.39(10) ?
O1 C9 C6 . . 117.13(10) ?
C10 C11 C12 . . 120.92(11) ?
C10 C11 H11 . . 119.5 ?
C12 C11 H11 . . 119.5 ?
C11 C10 C15 . . 118.48(11) ?
C11 C10 C6 . . 120.06(10) ?
C15 C10 C6 . . 121.46(11) ?
C13 C12 C11 . . 119.87(11) ?
C13 C12 H12 . . 120.1 ?
C11 C12 H12 . . 120.1 ?
C3 C2 C1 . . 119.58(11) ?
C3 C2 H2 . . 120.2 ?
C1 C2 H2 . . 120.2 ?
C4 C5 N1 . . 121.41(11) ?
C4 C5 H5 . . 119.3 ?
N1 C5 H5 . . 119.3 ?
C13 C14 C15 . . 119.75(12) ?
C13 C14 H14 . . 120.1 ?
C15 C14 H14 . . 120.1 ?
C10 C15 C14 . . 120.94(12) ?
C10 C15 H15 . . 119.5 ?
C14 C15 H15 . . 119.5 ?
C5 C4 C3 . . 118.07(11) ?
C5 C4 H4 . . 121.0 ?
C3 C4 H4 . . 121.0 ?
C8 C7 C6 . . 60.72(9) ?
C8 C7 H7A . . 117.7 ?
C6 C7 H7A . . 117.7 ?
C8 C7 H7B . . 117.7 ?
C6 C7 H7B . . 117.7 ?
H7A C7 H7B . . 114.8 ?
C14 C13 C12 . . 120.03(11) ?
C14 C13 H13 . . 120.0 ?
C12 C13 H13 . . 120.0 ?
C7 C8 C6 . . 60.57(8) ?
C7 C8 H8A . . 117.7 ?
C6 C8 H8A . . 117.7 ?
C7 C8 H8B . . 117.7 ?
C6 C8 H8B . . 117.7 ?
H8A C8 H8B . . 114.8 ?

loop_
_geom_bond_atom_site_label_1
_geom_bond_atom_site_label_2
_geom_bond_site_symmetry_2
_geom_bond_distance
_geom_bond_publ_flag
O1 C9 . 1.2702(14) ?
N1 C1 . 1.3524(15) ?
N1 C5 . 1.3597(15) ?
N1 H1 . 0.983(19) ?
O2 C9 . 1.2530(15) ?
N2 C1 . 1.3261(15) ?
N2 H6 . 0.913(18) ?
N2 H9 . 0.949(19) ?
C1 C2 . 1.4178(17) ?
C6 C10 . 1.4977(15) ?
C6 C9 . 1.5122(16) ?
C6 C7 . 1.5201(17) ?
C6 C8 . 1.5224(17) ?
C3 C2 . 1.3614(16) ?
C3 C4 . 1.4125(18) ?
C3 H3 . 0.9500 ?
C11 C10 . 1.3918(17) ?
C11 C12 . 1.3922(16) ?
C11 H11 . 0.9500 ?
C10 C15 . 1.3927(17) ?
C12 C13 . 1.3870(18) ?
C12 H12 . 0.9500 ?
C2 H2 . 0.9500 ?
C5 C4 . 1.3595(18) ?
C5 H5 . 0.9500 ?
C14 C13 . 1.385(2) ?
C14 C15 . 1.3947(17) ?
C14 H14 . 0.9500 ?
C15 H15 . 0.9500 ?
C4 H4 . 0.9500 ?
C7 C8 . 1.491(2) ?
C7 H7A . 0.9900 ?
C7 H7B . 0.9900 ?
C13 H13 . 0.9500 ?
C8 H8A . 0.9900 ?
C8 H8B . 0.9900 ?

loop_
_geom_hbond_atom_site_label_D
_geom_hbond_atom_site_label_H
_geom_hbond_atom_site_label_A
_geom_hbond_site_symmetry_A
_geom_hbond_distance_DH
_geom_hbond_distance_HA
_geom_hbond_distance_DA
_geom_hbond_angle_DHA
N1 H1 O1 . 0.983(19) 1.64(2) 2.6255(15) 176.2(17)
N2 H6 O2 2_666 0.913(18) 1.938(18) 2.8230(16) 162.6(16)
N2 H9 O2 . 0.949(19) 1.844(19) 2.7903(15) 175.2(16)
C11 H11 O1 2_667 0.95 2.53 3.479(2) 178.3
C12 H12 O1 1_655 0.95 2.47 3.3212(18) 148.5
C2 H2 Cg1 2_666 0.95 2.62 3.5464(15) 166

loop_
_cod_related_entry_id
_cod_related_entry_database
_cod_related_entry_code
1 ChemSpider 30656383
